data_4101210
_journal_name_full 'Journal of the American Chemical Society'
_journal_paper_doi 10.1021/ja057012a
_journal_year 2006
_chemical_formula_sum 'C18 H33 N O4'
_chemical_formula_weight 327.45
_space_group_IT_number 169
_symmetry_cell_setting hexagonal
_symmetry_space_group_name_Hall 'P 61'
_symmetry_space_group_name_H-M 'P 61'
_cell_angle_alpha 90.00
_cell_angle_beta 90.00
_cell_angle_gamma 120.00
_cell_formula_units_Z 6
_cell_length_a 10.290(2)
_cell_length_b 10.290(2)
_cell_length_c 32.797(4)
_cell_measurement_temperature 293(2)
_cell_volume 3007.4(9)
_diffrn_ambient_temperature 293(2)
_exptl_crystal_density_diffrn 1.085
_cod_database_code 4101210

loop_
_symmetry_equiv_pos_as_xyz
'x, y, z'
'-x, -y, z+1/2'
'-y, x-y, z+1/3'
'y, -x+y, z+5/6'
'-x+y, -x, z+2/3'
'x-y, x, z+1/6'

loop_
_atom_site_label
_atom_site_type_symbol
_atom_site_fract_x
_atom_site_fract_y
_atom_site_fract_z
_atom_site_U_iso_or_equiv
_atom_site_adp_type
_atom_site_occupancy
_atom_site_symmetry_multiplicity
_atom_site_calc_flag
_atom_site_refinement_flags
_atom_site_disorder_assembly
_atom_site_disorder_group
C1 C 0.5037(6) 0.1941(6) 0.09853(15) 0.0641(14) Uani 1 1 d . . .
C2 C 0.3357(7) 0.1409(7) 0.0930(2) 0.1033(19) Uani 1 1 d . . .
H2B H 0.2965 0.1661 0.1168 0.124 Uiso 1 1 calc R . .
H2A H 0.3201 0.1874 0.0692 0.124 Uiso 1 1 calc R . .
C3 C 0.2614(8) -0.0231(10) 0.0878(3) 0.175(4) Uani 1 1 d . . .
H3B H 0.1906 -0.0536 0.0653 0.211 Uiso 1 1 calc R . .
H3A H 0.2062 -0.0724 0.1123 0.211 Uiso 1 1 calc R . .
C4 C 0.3741(7) -0.0696(7) 0.07926(19) 0.111(2) Uani 1 1 d . . .
H4B H 0.3529 -0.1224 0.0535 0.133 Uiso 1 1 calc R . .
H4A H 0.3733 -0.1351 0.1007 0.133 Uiso 1 1 calc R . .
C5 C 0.5268(6) 0.0762(6) 0.07770(16) 0.0661(14) Uani 1 1 d . . .
H5A H 0.6024 0.0631 0.0924 0.079 Uiso 1 1 calc R . .
C6 C 0.5846(6) 0.1399(7) 0.03514(16) 0.0780(18) Uani 1 1 d . . .
H6A H 0.6493 0.1029 0.0246 0.094 Uiso 1 1 calc R . .
C7 C 0.6744(6) 0.3085(6) 0.04144(13) 0.0614(14) Uani 1 1 d . . .
H7A H 0.6618 0.3572 0.0173 0.074 Uiso 1 1 calc R . .
C8 C 0.6014(6) 0.4618(6) 0.08353(17) 0.0661(15) Uani 1 1 d . . .
C9 C 0.7161(8) 0.7195(7) 0.0600(2) 0.097(2) Uani 1 1 d . . .
C10 C 0.7719(9) 0.7865(7) 0.1004(2) 0.177(3) Uani 1 1 d . . .
H10C H 0.8668 0.7929 0.1055 0.212 Uiso 1 1 calc R . .
H10B H 0.7012 0.7251 0.1210 0.212 Uiso 1 1 calc R . .
H10A H 0.7840 0.8853 0.1012 0.212 Uiso 1 1 calc R . .
C11 C 0.5730(8) 0.7157(7) 0.0481(3) 0.157(3) Uani 1 1 d . . .
H11C H 0.5473 0.6801 0.0206 0.189 Uiso 1 1 calc R . .
H11B H 0.5867 0.8149 0.0500 0.189 Uiso 1 1 calc R . .
H11A H 0.4936 0.6497 0.0661 0.189 Uiso 1 1 calc R . .
C12 C 0.8319(8) 0.8019(6) 0.0277(2) 0.145(3) Uani 1 1 d . . .
H12C H 0.7908 0.7604 0.0015 0.174 Uiso 1 1 calc R . .
H12B H 0.9183 0.7917 0.0328 0.174 Uiso 1 1 calc R . .
H12A H 0.8607 0.9061 0.0282 0.174 Uiso 1 1 calc R . .
C13 C 0.5493(6) 0.2114(5) 0.14336(13) 0.0893(18) Uani 1 1 d . . .
H13C H 0.6545 0.2451 0.1454 0.107 Uiso 1 1 calc R . .
H13B H 0.4930 0.1165 0.1569 0.107 Uiso 1 1 calc R . .
H13A H 0.5291 0.2836 0.1560 0.107 Uiso 1 1 calc R . .
C14 C 0.8424(6) 0.3719(6) 0.04835(16) 0.0826(17) Uani 1 1 d . . .
H14B H 0.8877 0.3562 0.0243 0.099 Uiso 1 1 calc R . .
H14A H 0.8912 0.4788 0.0537 0.099 Uiso 1 1 calc R . .
C15 C 1.0080(7) 0.3501(6) 0.09555(17) 0.0734(16) Uani 1 1 d . . .
C16 C 1.0969(7) 0.3280(9) 0.0634(2) 0.190(4) Uani 1 1 d . . .
H16C H 1.0494 0.2235 0.0564 0.228 Uiso 1 1 calc R . .
H16B H 1.1963 0.3610 0.0733 0.228 Uiso 1 1 calc R . .
H16A H 1.1022 0.3851 0.0397 0.228 Uiso 1 1 calc R . .
C17 C 1.0852(8) 0.5135(7) 0.1061(2) 0.208(5) Uani 1 1 d . . .
H17C H 1.0303 0.5296 0.1273 0.249 Uiso 1 1 calc R . .
H17B H 1.0896 0.5704 0.0824 0.249 Uiso 1 1 calc R . .
H17A H 1.1852 0.5454 0.1155 0.249 Uiso 1 1 calc R . .
C18 C 0.9953(6) 0.2575(7) 0.13192(16) 0.126(2) Uani 1 1 d . . .
H18C H 0.9439 0.2772 0.1534 0.152 Uiso 1 1 calc R . .
H18B H 1.0938 0.2827 0.1410 0.152 Uiso 1 1 calc R . .
H18A H 0.9399 0.1531 0.1248 0.152 Uiso 1 1 calc R . .
N1 N 0.5973(4) 0.3321(5) 0.07558(11) 0.0559(11) Uiso 1 1 d . . .
O1 O 0.6929(4) 0.5696(5) 0.05738(10) 0.0851(12) Uani 1 1 d . . .
O2 O 0.5258(5) 0.4780(4) 0.10941(11) 0.1036(15) Uani 1 1 d . . .
O3 O 0.8598(4) 0.2972(4) 0.08198(10) 0.0759(11) Uani 1 1 d . . .
O4 O 0.4649(4) 0.1038(4) 0.00791(11) 0.1226(16) Uani 1 1 d . . .
H4O H 0.4681 0.0528 -0.0108 0.147 Uiso 1 1 calc R . .

loop_
_atom_site_aniso_label
_atom_site_aniso_U_11
_atom_site_aniso_U_22
_atom_site_aniso_U_33
_atom_site_aniso_U_23
_atom_site_aniso_U_13
_atom_site_aniso_U_12
C1 0.060(4) 0.069(4) 0.067(4) -0.011(3) 0.001(3) 0.035(3)
C2 0.079(5) 0.091(5) 0.147(5) 0.010(5) 0.018(4) 0.048(4)
C3 0.060(5) 0.165(8) 0.277(10) -0.042(7) 0.006(5) 0.039(6)
C4 0.083(5) 0.075(4) 0.148(6) -0.015(4) -0.027(4) 0.019(4)
C5 0.067(4) 0.067(4) 0.076(4) -0.006(3) -0.010(3) 0.042(3)
C6 0.108(5) 0.115(5) 0.060(4) -0.036(4) -0.029(4) 0.093(4)
C7 0.083(4) 0.076(4) 0.047(3) 0.005(3) -0.001(3) 0.055(4)
C8 0.086(5) 0.055(4) 0.060(4) -0.002(3) -0.006(3) 0.038(4)
C9 0.103(6) 0.076(5) 0.085(5) 0.008(4) -0.002(4) 0.026(5)
C10 0.227(9) 0.105(6) 0.128(7) -0.021(6) 0.000(6) 0.030(5)
C11 0.140(6) 0.126(6) 0.242(9) 0.021(6) 0.010(6) 0.094(6)
C12 0.168(7) 0.099(5) 0.146(6) 0.049(5) 0.004(6) 0.051(5)
C13 0.121(5) 0.094(4) 0.060(4) 0.000(3) 0.009(3) 0.058(4)
C14 0.080(5) 0.109(5) 0.084(4) 0.022(4) 0.023(3) 0.065(4)
C15 0.072(4) 0.071(4) 0.070(4) 0.002(3) -0.019(4) 0.030(4)
C16 0.169(8) 0.372(13) 0.126(6) 0.088(7) 0.065(5) 0.208(9)
C17 0.223(9) 0.111(7) 0.265(10) -0.085(7) -0.142(9) 0.065(7)
C18 0.066(4) 0.175(6) 0.117(5) 0.065(5) -0.007(4) 0.044(4)
O1 0.113(3) 0.056(3) 0.093(3) 0.020(2) 0.019(2) 0.047(3)
O2 0.145(4) 0.083(3) 0.100(3) -0.007(2) 0.046(3) 0.070(3)
O3 0.050(3) 0.095(3) 0.070(3) 0.030(2) 0.0002(19) 0.027(2)
O4 0.154(4) 0.178(4) 0.098(3) -0.079(3) -0.076(3) 0.131(3)

loop_
_geom_bond_atom_site_label_1
_geom_bond_atom_site_label_2
_geom_bond_distance
_geom_bond_site_symmetry_2
_geom_bond_publ_flag
C1 N1 1.464(5) . ?
C1 C5 1.511(5) . ?
C1 C13 1.527(5) . ?
C1 C2 1.541(7) . ?
C2 C3 1.474(8) . ?
C2 H2B 0.9700 . ?
C2 H2A 0.9700 . ?
C3 C4 1.485(7) . ?
C3 H3B 0.9700 . ?
C3 H3A 0.9700 . ?
C4 C5 1.538(6) . ?
C4 H4B 0.9700 . ?
C4 H4A 0.9700 . ?
C5 C6 1.530(6) . ?
C5 H5A 0.9800 . ?
C6 O4 1.412(5) . ?
C6 C7 1.518(6) . ?
C6 H6A 0.9800 . ?
C7 N1 1.461(5) . ?
C7 C14 1.529(5) . ?
C7 H7A 0.9800 . ?
C8 O2 1.218(6) . ?
C8 N1 1.340(5) . ?
C8 O1 1.345(5) . ?
C9 O1 1.440(6) . ?
C9 C10 1.472(7) . ?
C9 C12 1.501(7) . ?
C9 C11 1.506(7) . ?
C10 H10C 0.9600 . ?
C10 H10B 0.9600 . ?
C10 H10A 0.9600 . ?
C11 H11C 0.9600 . ?
C11 H11B 0.9600 . ?
C11 H11A 0.9600 . ?
C12 H12C 0.9600 . ?
C12 H12B 0.9600 . ?
C12 H12A 0.9600 . ?
C13 H13C 0.9600 . ?
C13 H13B 0.9600 . ?
C13 H13A 0.9600 . ?
C14 O3 1.406(5) . ?
C14 H14B 0.9700 . ?
C14 H14A 0.9700 . ?
C15 O3 1.411(5) . ?
C15 C16 1.486(7) . ?
C15 C18 1.491(6) . ?
C15 C17 1.498(7) . ?
C16 H16C 0.9600 . ?
C16 H16B 0.9600 . ?
C16 H16A 0.9600 . ?
C17 H17C 0.9600 . ?
C17 H17B 0.9600 . ?
C17 H17A 0.9600 . ?
C18 H18C 0.9600 . ?
C18 H18B 0.9600 . ?
C18 H18A 0.9600 . ?
O4 H4O 0.8200 . ?

loop_
_cod_related_entry_id
_cod_related_entry_database
_cod_related_entry_code
1 ChemSpider 30659999
